data_2234580
loop_
_publ_author_name
'Wu, Dayu'
'Chen, Liyang'
'Wu, Genhua'

_publ_section_title
;
 Poly[[chloridodimethanol(\m~3~-pyridine-2,3-dicarboxylato)europium(III)]
 methanol monosolvate]
;
_journal_coeditor_code DS2185
_journal_issue 5
_journal_name_full 'Acta Crystallographica Section E'
_journal_page_first m682
_journal_paper_doi 10.1107/S1600536812017862
_journal_volume 68
_journal_year 2012
_chemical_formula_iupac '[Eu (C7 H3 N O4) Cl (C H4 O)2], C H4 O'
_chemical_formula_moiety 'C9 H11 Cl Eu N O6, C H4 O'
_chemical_formula_sum 'C10 H15 Cl Eu N O7'
_chemical_formula_weight 448.64
_chemical_name_systematic
;
Poly[[chloridodimethanol(\m~3~-pyridine-2,3-dicarboxylato)europium(III)]
methanol monosolvate]
;
_space_group_IT_number 14
_symmetry_cell_setting monoclinic
_symmetry_space_group_name_Hall '-P 2yn'
_symmetry_space_group_name_H-M 'P 1 21/n 1'
_atom_sites_solution_hydrogens geom
_atom_sites_solution_primary direct
_atom_sites_solution_secondary difmap
_audit_creation_method SHELXL-97
_cell_angle_alpha 90.00
_cell_angle_beta 99.694(2)
_cell_angle_gamma 90.00
_cell_formula_units_Z 4
_cell_length_a 10.4870(3)
_cell_length_b 10.9123(3)
_cell_length_c 12.9248(3)
_cell_measurement_reflns_used 5415
_cell_measurement_temperature 150(2)
_cell_measurement_theta_max 29.0918
_cell_measurement_theta_min 2.9711
_cell_volume 1457.96(7)
_computing_cell_refinement 'SAINT (Bruker, 1997)'
_computing_data_collection 'SMART (Bruker, 1997)'
_computing_data_reduction 'SAINT (Bruker, 1997)'
_computing_molecular_graphics 'SHELXTL (Sheldrick, 2008)'
_computing_publication_material 'SHELXL97 (Sheldrick, 2008) and PLATON (Spek, 2009)'
_computing_structure_refinement 'SHELXL97 (Sheldrick, 2008)'
_computing_structure_solution 'SHELXS97 (Sheldrick, 2008)'
_diffrn_ambient_temperature 150(2)
_diffrn_measured_fraction_theta_full 0.998
_diffrn_measured_fraction_theta_max 0.998
_diffrn_measurement_device_type 'Bruker SMART CCD area-detector'
_diffrn_measurement_method 'phi and omega scans'
_diffrn_radiation_monochromator graphite
_diffrn_radiation_source 'fine-focus sealed tube'
_diffrn_radiation_type MoK\a
_diffrn_radiation_wavelength 0.71073
_diffrn_reflns_av_R_equivalents 0.0285
_diffrn_reflns_av_sigmaI/netI 0.0325
_diffrn_reflns_limit_h_max 11
_diffrn_reflns_limit_h_min -12
_diffrn_reflns_limit_k_max 12
_diffrn_reflns_limit_k_min -12
_diffrn_reflns_limit_l_max 15
_diffrn_reflns_limit_l_min -14
_diffrn_reflns_number 7658
_diffrn_reflns_theta_full 24.98
_diffrn_reflns_theta_max 24.98
_diffrn_reflns_theta_min 2.98
_exptl_absorpt_coefficient_mu 4.513
_exptl_absorpt_correction_T_max 0.532
_exptl_absorpt_correction_T_min 0.448
_exptl_absorpt_correction_type multi-scan
_exptl_absorpt_process_details '(<i>SADABS</i>; Bruker, 1997)'
_exptl_crystal_colour white
_exptl_crystal_density_diffrn 2.044
_exptl_crystal_density_method 'not measured'
_exptl_crystal_description block
_exptl_crystal_F_000 872
_exptl_crystal_size_max 0.20
_exptl_crystal_size_mid 0.15
_exptl_crystal_size_min 0.14
_refine_diff_density_max 1.344
_refine_diff_density_min -0.563
_refine_ls_extinction_method none
_refine_ls_goodness_of_fit_ref 1.016
_refine_ls_hydrogen_treatment constr
_refine_ls_matrix_type full
_refine_ls_number_parameters 184
_refine_ls_number_reflns 2550
_refine_ls_number_restraints 0
_refine_ls_restrained_S_all 1.016
_refine_ls_R_factor_all 0.0328
_refine_ls_R_factor_gt 0.0262
_refine_ls_shift/su_max 0.001
_refine_ls_shift/su_mean 0.000
_refine_ls_structure_factor_coef Fsqd
_refine_ls_weighting_details 'calc w=1/[\s^2^(Fo^2^)+(0.0287P)^2^+1.5721P] where P=(Fo^2^+2Fc^2^)/3'
_refine_ls_weighting_scheme calc
_refine_ls_wR_factor_gt 0.0553
_refine_ls_wR_factor_ref 0.0573
_reflns_number_gt 2260
_reflns_number_total 2550
_reflns_threshold_expression I>2sigma(I)
_cod_data_source_file ds2185.cif
_cod_data_source_block I
_cod_original_sg_symbol_H-M 'P 21/n'
_cod_database_code 2234580
_cod_database_fobs_code 2234580

loop_
_symmetry_equiv_pos_as_xyz
'x, y, z'
'-x+1/2, y+1/2, -z+1/2'
'-x, -y, -z'
'x-1/2, -y-1/2, z-1/2'

loop_
_atom_site_type_symbol
_atom_site_label
_atom_site_fract_x
_atom_site_fract_y
_atom_site_fract_z
_atom_site_U_iso_or_equiv
_atom_site_adp_type
_atom_site_calc_flag
_atom_site_refinement_flags
_atom_site_occupancy
_atom_site_symmetry_multiplicity
Eu Eu1 0.19538(2) 0.471828(18) 0.142087(15) 0.01375(8) Uani d . 1 1
C C1 0.1686(5) 1.0083(4) -0.0245(4) 0.0217(10) Uani d . 1 1
H H1A 0.1752 1.0679 -0.0747 0.026 Uiso calc R 1 1
C C2 0.1143(4) 0.8967(4) -0.0540(3) 0.0204(10) Uani d . 1 1
H H2A 0.0830 0.8801 -0.1243 0.024 Uiso calc R 1 1
C C3 0.1066(4) 0.8081(4) 0.0227(3) 0.0152(9) Uani d . 1 1
C C4 0.1520(4) 0.8388(4) 0.1267(3) 0.0141(9) Uani d . 1 1
C C5 0.2135(4) 1.0315(4) 0.0803(3) 0.0187(9) Uani d . 1 1
H H5A 0.2508 1.1073 0.0992 0.022 Uiso calc R 1 1
C C6 0.1440(4) 0.7542(4) 0.2180(3) 0.0142(9) Uani d . 1 1
C C7 0.0458(4) 0.6855(4) -0.0113(3) 0.0149(9) Uani d . 1 1
C C8 -0.0245(5) 0.4395(4) 0.3294(4) 0.0309(12) Uani d . 1 1
H H8A -0.1158 0.4238 0.3164 0.046 Uiso calc R 1 1
H H8B -0.0096 0.5262 0.3342 0.046 Uiso calc R 1 1
H H8C 0.0137 0.4012 0.3942 0.046 Uiso calc R 1 1
C C9 0.2592(5) 0.3714(5) -0.1019(4) 0.0298(12) Uani d . 1 1
H H9A 0.3221 0.3790 -0.1476 0.045 Uiso calc R 1 1
H H9B 0.1840 0.4189 -0.1292 0.045 Uiso calc R 1 1
H H9C 0.2353 0.2869 -0.0974 0.045 Uiso calc R 1 1
C C10 0.6250(6) 0.3148(5) 0.1466(4) 0.0437(14) Uani d . 1 1
H H10A 0.7143 0.3136 0.1383 0.066 Uiso calc R 1 1
H H10B 0.6088 0.2489 0.1919 0.066 Uiso calc R 1 1
H H10C 0.6057 0.3915 0.1769 0.066 Uiso calc R 1 1
Cl Cl1 0.41214(10) 0.62123(9) 0.17815(8) 0.0207(2) Uani d . 1 1
N N1 0.2053(3) 0.9493(3) 0.1559(3) 0.0161(8) Uani d . 1 1
O O1 -0.0723(3) 0.6882(2) -0.0493(2) 0.0201(7) Uani d . 1 1
O O2 0.1171(3) 0.5928(2) -0.0058(2) 0.0189(7) Uani d . 1 1
O O3 0.1826(3) 0.7950(2) 0.3084(2) 0.0180(7) Uani d . 1 1
O O4 0.0993(3) 0.6474(2) 0.2001(2) 0.0154(6) Uani d . 1 1
O O5 0.3136(3) 0.4156(3) 0.0010(2) 0.0222(7) Uani d . 1 1
O O6 0.0332(3) 0.3900(3) 0.2445(2) 0.0235(7) Uani d . 1 1
O O7 0.5459(4) 0.3005(4) 0.0477(3) 0.0470(10) Uani d . 1 1
H H7A 0.5784 0.3203 -0.0159 0.056 Uiso d R 1 1
H H5B 0.3905 0.3848 0.0202 0.056 Uiso d R 1 1
H H6B 0.0268 0.3152 0.2582 0.056 Uiso d R 1 1

loop_
_atom_site_aniso_label
_atom_site_aniso_U_11
_atom_site_aniso_U_22
_atom_site_aniso_U_33
_atom_site_aniso_U_12
_atom_site_aniso_U_13
_atom_site_aniso_U_23
Eu1 0.01652(13) 0.00914(13) 0.01382(12) -0.00020(9) -0.00258(8) 0.00020(8)
C1 0.029(3) 0.013(2) 0.021(2) 0.0009(19) 0.001(2) 0.0053(18)
C2 0.024(3) 0.019(2) 0.015(2) -0.0010(19) -0.0036(18) 0.0026(18)
C3 0.012(2) 0.016(2) 0.017(2) 0.0029(18) -0.0012(16) -0.0021(17)
C4 0.011(2) 0.011(2) 0.018(2) 0.0013(17) -0.0040(17) -0.0012(17)
C5 0.024(3) 0.011(2) 0.019(2) -0.0006(19) -0.0025(18) -0.0003(18)
C6 0.008(2) 0.015(2) 0.018(2) 0.0021(17) -0.0011(17) 0.0019(17)
C7 0.021(3) 0.015(2) 0.007(2) 0.0018(19) -0.0006(17) 0.0021(16)
C8 0.036(3) 0.029(3) 0.031(3) 0.005(2) 0.017(2) 0.003(2)
C9 0.031(3) 0.033(3) 0.024(3) -0.004(2) 0.002(2) -0.008(2)
C10 0.030(3) 0.052(4) 0.050(4) 0.001(3) 0.006(3) 0.012(3)
Cl1 0.0198(6) 0.0199(5) 0.0212(6) -0.0041(4) 0.0000(4) -0.0028(4)
N1 0.017(2) 0.0103(18) 0.0194(19) 0.0012(14) -0.0013(15) -0.0002(14)
O1 0.0193(18) 0.0143(15) 0.0243(17) -0.0021(13) -0.0027(13) -0.0026(12)
O2 0.0263(18) 0.0117(15) 0.0163(15) 0.0037(14) -0.0034(13) -0.0013(12)
O3 0.0208(18) 0.0147(15) 0.0166(16) -0.0028(13) -0.0024(13) -0.0004(12)
O4 0.0181(17) 0.0090(14) 0.0177(15) -0.0007(12) -0.0006(12) -0.0019(12)
O5 0.0222(18) 0.0244(17) 0.0182(16) 0.0044(14) -0.0019(13) -0.0003(13)
O6 0.0294(19) 0.0183(16) 0.0224(17) -0.0005(14) 0.0032(14) 0.0033(13)
O7 0.043(3) 0.067(3) 0.034(2) 0.018(2) 0.0145(19) 0.0166(19)

loop_
_atom_type_symbol
_atom_type_description
_atom_type_scat_dispersion_real
_atom_type_scat_dispersion_imag
_atom_type_scat_source
C C 0.0033 0.0016 'International Tables Vol C Tables 4.2.6.8 and 6.1.1.4'
H H 0.0000 0.0000 'International Tables Vol C Tables 4.2.6.8 and 6.1.1.4'
N N 0.0061 0.0033 'International Tables Vol C Tables 4.2.6.8 and 6.1.1.4'
O O 0.0106 0.0060 'International Tables Vol C Tables 4.2.6.8 and 6.1.1.4'
Eu Eu -0.1578 3.6682 'International Tables Vol C Tables 4.2.6.8 and 6.1.1.4'
Cl Cl 0.1484 0.1585 'International Tables Vol C Tables 4.2.6.8 and 6.1.1.4'

loop_
_geom_angle_atom_site_label_1
_geom_angle_atom_site_label_2
_geom_angle_atom_site_label_3
_geom_angle_site_symmetry_1
_geom_angle_site_symmetry_3
_geom_angle
O3 Eu1 O4 2_545 . 146.02(10)
O3 Eu1 O2 2_545 . 141.52(10)
O4 Eu1 O2 . . 72.05(9)
O3 Eu1 O1 2_545 3_565 75.98(10)
O4 Eu1 O1 . 3_565 122.41(10)
O2 Eu1 O1 . 3_565 85.21(10)
O3 Eu1 O5 2_545 . 71.06(10)
O4 Eu1 O5 . . 137.83(10)
O2 Eu1 O5 . . 71.76(10)
O1 Eu1 O5 3_565 . 74.93(10)
O3 Eu1 O6 2_545 . 87.13(10)
O4 Eu1 O6 . . 75.79(10)
O2 Eu1 O6 . . 117.19(10)
O1 Eu1 O6 3_565 . 69.05(10)
O5 Eu1 O6 . . 141.48(10)
O3 Eu1 N1 2_545 2_545 63.22(10)
O4 Eu1 N1 . 2_545 83.10(10)
O2 Eu1 N1 . 2_545 151.18(10)
O1 Eu1 N1 3_565 2_545 121.25(10)
O5 Eu1 N1 . 2_545 123.02(10)
O6 Eu1 N1 . 2_545 68.52(10)
O3 Eu1 Cl1 2_545 . 92.51(7)
O4 Eu1 Cl1 . . 81.38(7)
O2 Eu1 Cl1 . . 88.32(8)
O1 Eu1 Cl1 3_565 . 151.46(8)
O5 Eu1 Cl1 . . 76.64(7)
O6 Eu1 Cl1 . . 137.37(7)
N1 Eu1 Cl1 2_545 . 73.41(8)
C2 C1 C5 . . 119.5(4)
C2 C1 H1A . . 120.2
C5 C1 H1A . . 120.2
C1 C2 C3 . . 119.2(4)
C1 C2 H2A . . 120.4
C3 C2 H2A . . 120.4
C4 C3 C2 . . 117.9(4)
C4 C3 C7 . . 123.5(4)
C2 C3 C7 . . 118.5(4)
N1 C4 C3 . . 122.8(4)
N1 C4 C6 . . 113.6(3)
C3 C4 C6 . . 123.6(4)
N1 C5 C1 . . 122.6(4)
N1 C5 H5A . . 118.7
C1 C5 H5A . . 118.7
O3 C6 O4 . . 123.4(4)
O3 C6 C4 . . 117.3(3)
O4 C6 C4 . . 119.2(3)
O1 C7 O2 . . 125.6(4)
O1 C7 C3 . . 115.6(4)
O2 C7 C3 . . 118.6(4)
O6 C8 H8A . . 109.5
O6 C8 H8B . . 109.5
H8A C8 H8B . . 109.5
O6 C8 H8C . . 109.5
H8A C8 H8C . . 109.5
H8B C8 H8C . . 109.5
O5 C9 H9A . . 109.5
O5 C9 H9B . . 109.5
H9A C9 H9B . . 109.5
O5 C9 H9C . . 109.5
H9A C9 H9C . . 109.5
H9B C9 H9C . . 109.5
O7 C10 H10A . . 109.5
O7 C10 H10B . . 109.5
H10A C10 H10B . . 109.5
O7 C10 H10C . . 109.5
H10A C10 H10C . . 109.5
H10B C10 H10C . . 109.5
C5 N1 C4 . . 117.8(4)
C5 N1 Eu1 . 2 126.3(3)
C4 N1 Eu1 . 2 115.6(2)
C7 O1 Eu1 . 3_565 126.7(3)
C7 O2 Eu1 . . 128.4(2)
C6 O3 Eu1 . 2 128.6(3)
C6 O4 Eu1 . . 130.2(3)
C9 O5 Eu1 . . 126.9(3)
C9 O5 H5B . . 109.8
Eu1 O5 H5B . . 116.4
C8 O6 Eu1 . . 132.9(3)
C8 O6 H6B . . 98.2
Eu1 O6 H6B . . 123.2
C10 O7 H7A . . 120.6

loop_
_geom_bond_atom_site_label_1
_geom_bond_atom_site_label_2
_geom_bond_site_symmetry_2
_geom_bond_distance
_geom_bond_publ_flag
Eu1 O3 2_545 2.344(3) yes
Eu1 O4 . 2.346(3) yes
Eu1 O2 . 2.354(3) yes
Eu1 O1 3_565 2.373(3) yes
Eu1 O5 . 2.450(3) yes
Eu1 O6 . 2.490(3) yes
Eu1 N1 2_545 2.655(3) yes
Eu1 Cl1 . 2.7723(11) yes
C1 C2 . 1.371(6) ?
C1 C5 . 1.380(6) ?
C1 H1A . 0.9300 ?
C2 C3 . 1.397(6) ?
C2 H2A . 0.9300 ?
C3 C4 . 1.389(6) ?
C3 C7 . 1.515(6) ?
C4 N1 . 1.355(5) ?
C4 C6 . 1.512(6) ?
C5 N1 . 1.340(5) ?
C5 H5A . 0.9300 ?
C6 O3 . 1.253(5) ?
C6 O4 . 1.262(5) ?
C7 O1 . 1.253(5) ?
C7 O2 . 1.253(5) ?
C8 O6 . 1.445(5) ?
C8 H8A . 0.9600 ?
C8 H8B . 0.9600 ?
C8 H8C . 0.9600 ?
C9 O5 . 1.438(5) ?
C9 H9A . 0.9600 ?
C9 H9B . 0.9600 ?
C9 H9C . 0.9600 ?
C10 O7 . 1.410(7) ?
C10 H10A . 0.9600 ?
C10 H10B . 0.9600 ?
C10 H10C . 0.9600 ?
N1 Eu1 2 2.655(3) ?
O1 Eu1 3_565 2.373(3) ?
O3 Eu1 2 2.344(3) ?
O5 H5B . 0.8701 ?
O6 H6B . 0.8404 ?
O7 H7A . 0.9656 ?
